data_7112313
loop_
_publ_author_name
'Dang, Dong-Bin'
'An, Bing'
'Bai, Yan'
'Zheng, Guang-Shui'
'Niu, Jing-Yang'

_publ_section_title
;
 Three-dimensional homochiral manganese-lanthanide frameworks based on
 chiral camphorates with multi-coordination modes.
;
_journal_issue 22
_journal_name_full 'Chemical communications (Cambridge, England)'
_journal_page_first 2243
_journal_page_last 2245
_journal_paper_doi 10.1039/c3cc37680j
_journal_volume 49
_journal_year 2013
_chemical_formula_sum 'C40 H51 Dy Mn N2 O12'
_chemical_formula_weight 969.27
_chemical_name_systematic
;
?
;
_space_group_IT_number 19
_symmetry_cell_setting orthorhombic
_symmetry_space_group_name_Hall 'P 2ac 2ab'
_symmetry_space_group_name_H-M 'P 21 21 21'
_atom_sites_solution_hydrogens geom
_atom_sites_solution_primary direct
_atom_sites_solution_secondary difmap
_audit_creation_method SHELXL-97
_cell_angle_alpha 90.00
_cell_angle_beta 90.00
_cell_angle_gamma 90.00
_cell_formula_units_Z 4
_cell_length_a 12.547(7)
_cell_length_b 12.979(7)
_cell_length_c 24.368(13)
_cell_measurement_reflns_used 33
_cell_measurement_temperature 296(2)
_cell_measurement_theta_max 8.36
_cell_measurement_theta_min 2.26
_cell_volume 3968(4)
_computing_cell_refinement 'Bruker SMART'
_computing_data_collection 'Bruker SMART'
_computing_data_reduction 'Bruker SAINT'
_computing_molecular_graphics 'Bruker SHELXTL'
_computing_publication_material 'Bruker SHELXTL'
_computing_structure_refinement 'SHELXL-97 (Sheldrick, 1997)'
_computing_structure_solution 'SHELXS-97 (Sheldrick, 1990)'
_diffrn_ambient_temperature 296(2)
_diffrn_measured_fraction_theta_full 0.999
_diffrn_measured_fraction_theta_max 0.999
_diffrn_measurement_device_type 'CCD area detector'
_diffrn_measurement_method 'phi and omega scans'
_diffrn_radiation_monochromator graphite
_diffrn_radiation_source 'fine-focus sealed tube'
_diffrn_radiation_type MoK\a
_diffrn_radiation_wavelength 0.71073
_diffrn_reflns_av_R_equivalents 0.1964
_diffrn_reflns_av_sigmaI/netI 0.2831
_diffrn_reflns_limit_h_max 13
_diffrn_reflns_limit_h_min -14
_diffrn_reflns_limit_k_max 15
_diffrn_reflns_limit_k_min -14
_diffrn_reflns_limit_l_max 23
_diffrn_reflns_limit_l_min -28
_diffrn_reflns_number 20052
_diffrn_reflns_theta_full 25.00
_diffrn_reflns_theta_max 25.00
_diffrn_reflns_theta_min 1.67
_exptl_absorpt_coefficient_mu 2.252
_exptl_absorpt_correction_T_max 0.8957
_exptl_absorpt_correction_T_min 0.8404
_exptl_absorpt_correction_type multi-scan
_exptl_crystal_colour yellow
_exptl_crystal_density_diffrn 1.622
_exptl_crystal_density_method 'not measured'
_exptl_crystal_description block
_exptl_crystal_F_000 1968
_exptl_crystal_size_max 0.08
_exptl_crystal_size_mid 0.06
_exptl_crystal_size_min 0.05
_refine_diff_density_max 1.095
_refine_diff_density_min -1.026
_refine_diff_density_rms 0.135
_refine_ls_abs_structure_details 'Flack H D (1983), Acta Cryst. A39, 876-881'
_refine_ls_abs_structure_Flack 0.09(2)
_refine_ls_extinction_method none
_refine_ls_goodness_of_fit_ref 0.960
_refine_ls_hydrogen_treatment constr
_refine_ls_matrix_type full
_refine_ls_number_parameters 505
_refine_ls_number_reflns 6997
_refine_ls_number_restraints 237
_refine_ls_restrained_S_all 0.970
_refine_ls_R_factor_all 0.2223
_refine_ls_R_factor_gt 0.0797
_refine_ls_shift/su_max 0.000
_refine_ls_shift/su_mean 0.000
_refine_ls_structure_factor_coef Fsqd
_refine_ls_weighting_details 'calc w=1/[\s^2^(Fo^2^)+(0.0001P)^2^+0.0000P] where P=(Fo^2^+2Fc^2^)/3'
_refine_ls_weighting_scheme calc
_refine_ls_wR_factor_gt 0.0901
_refine_ls_wR_factor_ref 0.1063
_reflns_number_gt 2778
_reflns_number_total 6997
_reflns_threshold_expression >2sigma(I)
_cod_duplicate_entry 7108918
_cod_data_source_file c3cc37680j.txt
_cod_data_source_block ddb2
_cod_depositor_comments
;
The following automatic conversions were performed:

'_symmetry_cell_setting' value 'Orthorhombic' changed to
'orthorhombic' according to
/usr/data/users/saulius/automatic-downloads/retrospective/RSC/lib/dictionaries/cif_core.dic
dictionary named 'cif_core.dic' version 2.4.2 from 2011-04-26.

Automatic conversion script
Id: cif_fix_values 2281 2013-09-26 08:29:07Z andrius 
;
_cod_original_sg_symbol_H-M P2(1)2(1)2(1)
_cod_database_code 7112313

loop_
_symmetry_equiv_pos_as_xyz
'x, y, z'
'-x+1/2, -y, z+1/2'
'-x, y+1/2, -z+1/2'
'x+1/2, -y+1/2, -z'

loop_
_atom_site_label
_atom_site_type_symbol
_atom_site_fract_x
_atom_site_fract_y
_atom_site_fract_z
_atom_site_U_iso_or_equiv
_atom_site_adp_type
_atom_site_occupancy
_atom_site_symmetry_multiplicity
_atom_site_calc_flag
_atom_site_refinement_flags
Dy1 Dy 0.75864(7) 0.39698(6) 0.84846(3) 0.0486(2) Uani 1 1 d .
Mn1 Mn 0.8796(2) 0.51860(18) 0.97151(12) 0.0429(8) Uani 1 1 d .
O1 O 0.8813(11) 0.3119(11) 0.9026(5) 0.076(5) Uani 1 1 d D
O2 O 0.9115(9) 0.3614(9) 0.9841(7) 0.080(5) Uani 1 1 d .
O3 O 1.2270(10) -0.0103(8) 0.9870(5) 0.070(4) Uani 1 1 d .
O4 O 1.2000(7) 0.0521(7) 1.0661(4) 0.041(3) Uani 1 1 d .
C1 C 0.9068(15) 0.2898(15) 0.9498(7) 0.071(8) Uani 1 1 d D
C2 C 1.1691(13) 0.0300(13) 1.0210(8) 0.036(5) Uani 1 1 d U
C3 C 0.9384(15) 0.1856(13) 0.9667(9) 0.058(6) Uani 1 1 d U
C4 C 1.0559(17) 0.1578(14) 0.9677(7) 0.104(9) Uani 1 1 d DU
C5 C 1.0582(16) 0.0600(14) 0.9992(8) 0.066(6) Uani 1 1 d DU
H5A H 1.0346 0.0050 0.9745 0.079 Uiso 1 1 calc R
C6 C 0.9832(15) 0.0629(18) 1.0461(8) 0.107(9) Uani 1 1 d U
H6A H 1.0205 0.0735 1.0805 0.129 Uiso 1 1 calc R
H6B H 0.9416 0.0001 1.0484 0.129 Uiso 1 1 calc R
C7 C 0.9090(14) 0.1610(14) 1.0309(9) 0.079(7) Uani 1 1 d .
H7A H 0.9255 0.2194 1.0542 0.095 Uiso 1 1 calc R
H7B H 0.8341 0.1441 1.0348 0.095 Uiso 1 1 calc R
C8 C 0.8695(14) 0.1123(17) 0.9369(9) 0.116(8) Uani 1 1 d .
H8A H 0.8826 0.1180 0.8982 0.174 Uiso 1 1 calc R
H8B H 0.7961 0.1278 0.9443 0.174 Uiso 1 1 calc R
H8C H 0.8850 0.0434 0.9488 0.174 Uiso 1 1 calc R
C9 C 1.1204(13) 0.2409(11) 0.9934(7) 0.067(6) Uani 1 1 d D
H9A H 1.0980 0.2505 1.0307 0.101 Uiso 1 1 calc R
H9B H 1.1105 0.3039 0.9734 0.101 Uiso 1 1 calc R
H9C H 1.1944 0.2220 0.9927 0.101 Uiso 1 1 calc R
C10 C 1.0875(14) 0.1470(16) 0.9089(7) 0.104(8) Uani 1 1 d DU
H10A H 1.0454 0.0940 0.8920 0.156 Uiso 1 1 calc R
H10B H 1.1616 0.1289 0.9067 0.156 Uiso 1 1 calc R
H10C H 1.0758 0.2111 0.8902 0.156 Uiso 1 1 calc R
O5 O 0.9059(9) 0.3694(10) 0.7872(5) 0.056(4) Uani 1 1 d .
O6 O 0.8618(11) 0.4241(11) 0.7038(4) 0.092(5) Uani 1 1 d U
O7 O 1.1463(8) 0.1612(9) 0.5747(4) 0.050(3) Uani 1 1 d .
O8 O 1.1446(8) 0.0468(8) 0.6409(5) 0.051(4) Uani 1 1 d .
C11 C 0.9281(16) 0.3816(17) 0.7425(10) 0.070(7) Uani 1 1 d .
C12 C 1.1444(12) 0.1372(13) 0.6211(8) 0.035(5) Uani 1 1 d U
C13 C 1.0356(17) 0.3442(14) 0.7205(8) 0.063(6) Uani 1 1 d .
C14 C 1.038(2) 0.237(2) 0.6973(10) 0.108(8) Uani 1 1 d U
C15 C 1.1450(12) 0.2220(12) 0.6669(8) 0.048(5) Uani 1 1 d U
H15A H 1.2005 0.2053 0.6938 0.058 Uiso 1 1 calc R
C16 C 1.1677(14) 0.3234(16) 0.6432(9) 0.120(9) Uani 1 1 d .
H16A H 1.1558 0.3232 0.6039 0.144 Uiso 1 1 calc R
H16B H 1.2406 0.3440 0.6504 0.144 Uiso 1 1 calc R
C17 C 1.0828(15) 0.4005(15) 0.6745(9) 0.121(9) Uani 1 1 d .
H17A H 1.1194 0.4614 0.6877 0.145 Uiso 1 1 calc R
H17B H 1.0275 0.4221 0.6491 0.145 Uiso 1 1 calc R
C18 C 1.1231(16) 0.3479(17) 0.7667(9) 0.136(9) Uani 1 1 d U
H18A H 1.1897 0.3237 0.7521 0.204 Uiso 1 1 calc R
H18B H 1.1018 0.3047 0.7967 0.204 Uiso 1 1 calc R
H18C H 1.1312 0.4175 0.7794 0.204 Uiso 1 1 calc R
C19 C 0.9423(15) 0.2181(16) 0.6606(10) 0.131(9) Uani 1 1 d U
H19A H 0.9417 0.2677 0.6313 0.197 Uiso 1 1 calc R
H19B H 0.8782 0.2246 0.6817 0.197 Uiso 1 1 calc R
H19C H 0.9464 0.1499 0.6454 0.197 Uiso 1 1 calc R
C20 C 1.032(2) 0.1494(18) 0.7461(11) 0.139(11) Uani 1 1 d U
H20A H 1.0918 0.1579 0.7705 0.209 Uiso 1 1 calc R
H20B H 1.0346 0.0820 0.7300 0.209 Uiso 1 1 calc R
H20C H 0.9671 0.1575 0.7663 0.209 Uiso 1 1 calc R
O9 O 0.3860(11) 0.7746(10) 0.6407(6) 0.107(5) Uani 1 1 d U
O10 O 0.2809(11) 0.7468(11) 0.6982(6) 0.119(5) Uani 1 1 d U
O11 O 0.6063(11) 0.5064(11) 0.8233(6) 0.093(5) Uani 1 1 d .
O12 O 0.6973(10) 0.4620(12) 0.7589(7) 0.100(5) Uani 1 1 d U
C21 C 0.3445(19) 0.7127(19) 0.6707(10) 0.102(5) Uani 1 1 d U
C22 C 0.626(2) 0.497(2) 0.7721(12) 0.092(6) Uani 1 1 d U
C23 C 0.5283(19) 0.5086(17) 0.7352(10) 0.104(6) Uani 1 1 d U
H23A H 0.5339 0.4566 0.7062 0.124 Uiso 1 1 calc R
C24 C 0.5172(14) 0.6172(17) 0.7064(8) 0.068(6) Uani 1 1 d U
C25 C 0.4004(17) 0.6075(18) 0.6862(10) 0.099(5) Uani 1 1 d U
C26 C 0.3381(15) 0.5582(14) 0.7329(8) 0.108(5) Uani 1 1 d U
H26A H 0.3076 0.6107 0.7565 0.130 Uiso 1 1 calc R
H26B H 0.2810 0.5156 0.7187 0.130 Uiso 1 1 calc R
C27 C 0.4147(16) 0.4957(16) 0.7632(9) 0.113(5) Uani 1 1 d U
H27A H 0.3933 0.4239 0.7625 0.136 Uiso 1 1 calc R
H27B H 0.4178 0.5180 0.8012 0.136 Uiso 1 1 calc R
C28 C 0.3971(17) 0.5500(15) 0.6310(10) 0.141(8) Uani 1 1 d U
H28A H 0.3245 0.5432 0.6192 0.211 Uiso 1 1 calc R
H28B H 0.4281 0.4829 0.6353 0.211 Uiso 1 1 calc R
H28C H 0.4367 0.5881 0.6041 0.211 Uiso 1 1 calc R
C29 C 0.6039(13) 0.6276(18) 0.6620(8) 0.135(9) Uani 1 1 d U
H29A H 0.6723 0.6352 0.6792 0.203 Uiso 1 1 calc R
H29B H 0.5895 0.6869 0.6397 0.203 Uiso 1 1 calc R
H29C H 0.6041 0.5670 0.6394 0.203 Uiso 1 1 calc R
C30 C 0.5352(17) 0.7051(14) 0.7468(9) 0.089(8) Uani 1 1 d .
H30A H 0.4821 0.7024 0.7751 0.134 Uiso 1 1 calc R
H30B H 0.5303 0.7697 0.7278 0.134 Uiso 1 1 calc R
H30C H 0.6047 0.6985 0.7629 0.134 Uiso 1 1 calc R
N1 N 1.0533(11) 0.5410(12) 0.9544(8) 0.075(6) Uani 1 1 d D
N2 N 0.9472(16) 0.6176(16) 1.0418(8) 0.089(7) Uani 1 1 d .
C31 C 1.1069(17) 0.4917(14) 0.9147(9) 0.084(7) Uani 1 1 d DU
H31A H 1.0714 0.4418 0.8943 0.100 Uiso 1 1 calc R
C32 C 1.2129(18) 0.5116(18) 0.9026(10) 0.130(10) Uani 1 1 d D
H32A H 1.2483 0.4786 0.8741 0.156 Uiso 1 1 calc R
C33 C 1.2618(15) 0.5821(18) 0.9350(10) 0.132(9) Uani 1 1 d DU
H33A H 1.3334 0.5955 0.9283 0.159 Uiso 1 1 calc R
C34 C 1.2126(15) 0.6361(15) 0.9777(9) 0.138(9) Uani 1 1 d DU
H34A H 1.2488 0.6838 0.9992 0.166 Uiso 1 1 calc R
C35 C 1.1043(14) 0.6130(18) 0.9856(9) 0.085(7) Uani 1 1 d DU
C36 C 1.043(2) 0.6540(18) 1.0266(10) 0.080(7) Uani 1 1 d U
C37 C 1.072(2) 0.739(2) 1.0639(12) 0.123(10) Uani 1 1 d U
H37A H 1.1382 0.7709 1.0600 0.147 Uiso 1 1 calc R
C38 C 1.005(3) 0.771(2) 1.1034(11) 0.128(12) Uani 1 1 d U
H38A H 1.0212 0.8314 1.1227 0.154 Uiso 1 1 calc R
C39 C 0.927(2) 0.725(2) 1.1142(12) 0.121(11) Uani 1 1 d U
H39A H 0.8934 0.7394 1.1473 0.145 Uiso 1 1 calc R
C40 C 0.882(2) 0.6516(18) 1.0810(10) 0.094(8) Uani 1 1 d .
H40A H 0.8132 0.6277 1.0855 0.113 Uiso 1 1 calc R

loop_
_atom_site_aniso_label
_atom_site_aniso_U_11
_atom_site_aniso_U_22
_atom_site_aniso_U_33
_atom_site_aniso_U_23
_atom_site_aniso_U_13
_atom_site_aniso_U_12
Dy1 0.0522(4) 0.0478(4) 0.0458(4) -0.0017(6) 0.0005(7) 0.0021(7)
Mn1 0.0495(18) 0.0315(15) 0.0476(18) 0.0029(16) -0.0112(16) -0.0069(15)
O1 0.093(11) 0.090(11) 0.046(9) 0.032(9) 0.008(8) 0.051(9)
O2 0.047(8) 0.035(8) 0.157(16) 0.036(10) -0.013(9) 0.012(7)
O3 0.063(10) 0.070(8) 0.077(9) -0.005(7) -0.045(8) 0.021(9)
O4 0.033(7) 0.040(7) 0.049(7) 0.010(6) -0.020(6) -0.013(5)
C1 0.027(12) 0.026(14) 0.16(3) 0.016(17) 0.010(16) -0.014(11)
C2 0.029(10) 0.037(10) 0.043(11) -0.010(10) -0.024(9) 0.016(8)
C3 0.063(12) 0.029(10) 0.084(13) -0.009(11) -0.034(11) -0.019(10)
C4 0.086(18) 0.078(16) 0.15(2) -0.023(18) 0.055(17) -0.058(15)
C5 0.078(13) 0.048(11) 0.072(13) 0.014(11) 0.027(11) 0.020(10)
C6 0.073(15) 0.17(2) 0.077(16) 0.066(17) -0.007(13) -0.006(17)
C7 0.072(15) 0.062(13) 0.104(19) 0.005(14) 0.010(14) -0.026(13)
C8 0.097(16) 0.105(17) 0.15(2) 0.01(2) 0.001(16) 0.01(2)
C9 0.059(13) 0.043(11) 0.100(17) 0.032(12) -0.016(13) 0.005(11)
C10 0.105(14) 0.150(17) 0.057(12) 0.011(12) 0.040(11) 0.001(13)
O5 0.058(8) 0.074(10) 0.037(8) 0.001(8) 0.028(6) 0.022(8)
O6 0.120(10) 0.123(12) 0.035(7) 0.017(8) 0.002(7) 0.045(10)
O7 0.047(7) 0.075(9) 0.030(7) -0.013(7) 0.019(6) 0.016(7)
O8 0.041(7) 0.026(6) 0.087(11) 0.004(8) 0.019(8) -0.006(6)
C11 0.077(16) 0.052(15) 0.082(18) -0.044(16) 0.038(14) 0.005(14)
C12 0.025(8) 0.025(8) 0.055(10) -0.022(9) 0.017(8) 0.003(7)
C13 0.101(18) 0.049(12) 0.038(13) -0.008(11) 0.004(13) 0.005(13)
C14 0.109(15) 0.114(15) 0.102(15) -0.065(14) 0.030(13) -0.015(14)
C15 0.023(9) 0.033(9) 0.089(14) 0.000(10) 0.016(9) -0.012(8)
C16 0.089(16) 0.14(2) 0.13(2) -0.07(2) 0.015(17) -0.004(16)
C17 0.141(19) 0.073(14) 0.15(2) 0.069(19) 0.062(17) 0.009(18)
C18 0.104(14) 0.165(18) 0.139(16) -0.033(15) -0.005(14) 0.043(14)
C19 0.082(13) 0.141(15) 0.170(17) -0.080(15) 0.013(15) 0.022(12)
C20 0.168(19) 0.106(16) 0.144(17) 0.020(15) 0.056(15) 0.030(14)
O9 0.102(9) 0.095(9) 0.123(10) 0.042(9) -0.003(9) 0.055(8)
O10 0.109(10) 0.110(8) 0.139(9) 0.043(7) 0.005(8) 0.045(8)
O11 0.073(10) 0.102(12) 0.104(13) 0.026(12) -0.012(9) 0.041(9)
O12 0.072(12) 0.119(12) 0.111(11) 0.020(10) -0.029(10) 0.035(9)
C21 0.099(8) 0.092(8) 0.116(8) 0.028(7) -0.005(7) 0.037(7)
C22 0.074(15) 0.100(14) 0.101(13) 0.016(12) -0.024(13) 0.033(12)
C23 0.103(13) 0.087(11) 0.121(13) 0.051(11) 0.012(11) 0.007(12)
C24 0.056(12) 0.054(13) 0.093(15) 0.023(14) -0.039(11) 0.020(13)
C25 0.113(11) 0.086(11) 0.098(11) 0.016(11) -0.001(10) 0.009(11)
C26 0.107(10) 0.094(10) 0.124(11) 0.041(9) 0.005(9) 0.002(9)
C27 0.110(11) 0.101(10) 0.130(11) 0.051(10) 0.001(9) 0.006(10)
C28 0.161(15) 0.115(15) 0.145(17) -0.036(14) -0.013(15) 0.032(14)
C29 0.111(15) 0.19(2) 0.102(17) 0.063(19) 0.076(15) 0.026(18)
C30 0.081(17) 0.057(16) 0.13(2) 0.016(17) -0.025(16) 0.008(14)
N1 0.043(11) 0.045(10) 0.136(18) 0.034(11) -0.004(11) -0.002(9)
N2 0.072(14) 0.091(15) 0.104(17) 0.072(16) -0.041(12) -0.005(14)
C31 0.061(12) 0.079(13) 0.111(15) 0.058(12) 0.004(12) 0.012(12)
C32 0.08(2) 0.13(2) 0.18(3) 0.041(18) 0.063(19) 0.036(18)
C33 0.088(13) 0.146(16) 0.163(17) 0.082(14) -0.002(12) -0.001(13)
C34 0.096(14) 0.147(17) 0.173(18) 0.086(15) -0.008(13) -0.002(13)
C35 0.044(11) 0.087(14) 0.125(15) 0.048(14) -0.006(12) -0.008(13)
C36 0.085(13) 0.070(13) 0.086(14) 0.022(12) -0.052(12) 0.000(12)
C37 0.134(17) 0.108(16) 0.126(18) 0.038(15) -0.061(15) -0.011(14)
C38 0.19(3) 0.13(2) 0.065(19) -0.011(19) -0.05(2) -0.01(2)
C39 0.147(19) 0.110(17) 0.106(17) -0.006(15) -0.042(16) -0.025(15)
C40 0.10(2) 0.085(19) 0.10(2) 0.015(18) -0.037(17) -0.019(17)

loop_
_atom_type_symbol
_atom_type_description
_atom_type_scat_dispersion_real
_atom_type_scat_dispersion_imag
_atom_type_scat_source
C C 0.0033 0.0016 'International Tables Vol C Tables 4.2.6.8 and 6.1.1.4'
H H 0.0000 0.0000 'International Tables Vol C Tables 4.2.6.8 and 6.1.1.4'
N N 0.0061 0.0033 'International Tables Vol C Tables 4.2.6.8 and 6.1.1.4'
O O 0.0106 0.0060 'International Tables Vol C Tables 4.2.6.8 and 6.1.1.4'
Mn Mn 0.3368 0.7283 'International Tables Vol C Tables 4.2.6.8 and 6.1.1.4'
Dy Dy -0.1892 4.4098 'International Tables Vol C Tables 4.2.6.8 and 6.1.1.4'

loop_
_geom_angle_atom_site_label_1
_geom_angle_atom_site_label_2
_geom_angle_atom_site_label_3
_geom_angle
_geom_angle_site_symmetry_1
_geom_angle_site_symmetry_3
O4 Dy1 O8 79.9(4) 4_457 3_756
O4 Dy1 O1 80.4(4) 4_457 .
O8 Dy1 O1 89.3(5) 3_756 .
O4 Dy1 O10 128.2(4) 4_457 3_646
O8 Dy1 O10 151.6(5) 3_756 3_646
O1 Dy1 O10 91.2(5) . 3_646
O4 Dy1 O5 148.1(4) 4_457 .
O8 Dy1 O5 77.9(4) 3_756 .
O1 Dy1 O5 76.8(4) . .
O10 Dy1 O5 74.6(5) 3_646 .
O4 Dy1 O9 81.4(4) 4_457 3_646
O8 Dy1 O9 158.9(5) 3_756 3_646
O1 Dy1 O9 97.1(5) . 3_646
O10 Dy1 O9 48.7(5) 3_646 3_646
O5 Dy1 O9 123.1(5) . 3_646
O4 Dy1 O11 79.2(4) 4_457 .
O8 Dy1 O11 87.1(4) 3_756 .
O1 Dy1 O11 159.6(5) . .
O10 Dy1 O11 101.4(5) 3_646 .
O5 Dy1 O11 122.0(5) . .
O9 Dy1 O11 79.8(5) 3_646 .
O4 Dy1 O12 127.0(4) 4_457 .
O8 Dy1 O12 88.6(5) 3_756 .
O1 Dy1 O12 151.5(5) . .
O10 Dy1 O12 77.6(6) 3_646 .
O5 Dy1 O12 75.0(4) . .
O9 Dy1 O12 95.0(5) 3_646 .
O11 Dy1 O12 48.6(4) . .
O4 Dy1 C21 104.6(6) 4_457 3_646
O8 Dy1 C21 175.2(6) 3_756 3_646
O1 Dy1 C21 89.7(6) . 3_646
O10 Dy1 C21 23.8(6) 3_646 3_646
O5 Dy1 C21 97.3(6) . 3_646
O9 Dy1 C21 25.8(5) 3_646 3_646
O11 Dy1 C21 95.4(6) . 3_646
O12 Dy1 C21 90.0(6) . 3_646
O4 Dy1 C22 106.0(7) 4_457 .
O8 Dy1 C22 89.8(6) 3_756 .
O1 Dy1 C22 173.3(7) . .
O10 Dy1 C22 86.4(7) 3_646 .
O5 Dy1 C22 96.6(7) . .
O9 Dy1 C22 86.0(7) 3_646 .
O11 Dy1 C22 26.9(6) . .
O12 Dy1 C22 21.8(6) . .
C21 Dy1 C22 90.6(8) 3_646 .
O2 Mn1 O3 93.0(5) . 4_457
O2 Mn1 O7 157.4(6) . 3_756
O3 Mn1 O7 98.7(4) 4_457 3_756
O2 Mn1 N1 88.2(5) . .
O3 Mn1 N1 162.4(7) 4_457 .
O7 Mn1 N1 86.5(5) 3_756 .
O2 Mn1 N2 111.3(6) . .
O3 Mn1 N2 90.3(7) 4_457 .
O7 Mn1 N2 88.1(5) 3_756 .
N1 Mn1 N2 73.0(8) . .
C1 O1 Dy1 145.2(15) . .
C1 O2 Mn1 128.0(12) . .
C2 O3 Mn1 103.3(10) . 4_557
C2 O4 Dy1 177.2(12) . 4_557
O1 C1 O2 117.7(19) . .
O1 C1 C3 123(2) . .
O2 C1 C3 119.0(15) . .
O4 C2 O3 122.1(15) . .
O4 C2 C5 123.3(16) . .
O3 C2 C5 114.3(16) . .
C1 C3 C8 107.4(16) . .
C1 C3 C4 119.1(17) . .
C8 C3 C4 115.1(16) . .
C1 C3 C7 112.7(17) . .
C8 C3 C7 102.2(16) . .
C4 C3 C7 99.0(14) . .
C5 C4 C9 113.1(17) . .
C5 C4 C10 114.2(16) . .
C9 C4 C10 109.2(15) . .
C5 C4 C3 103.3(15) . .
C9 C4 C3 111.3(15) . .
C10 C4 C3 105.3(17) . .
C4 C5 C6 111.4(16) . .
C4 C5 C2 114.3(19) . .
C6 C5 C2 108.3(16) . .
C4 C5 H5A 107.5 . .
C6 C5 H5A 107.5 . .
C2 C5 H5A 107.5 . .
C5 C6 C7 102.0(15) . .
C5 C6 H6A 111.4 . .
C7 C6 H6A 111.4 . .
C5 C6 H6B 111.4 . .
C7 C6 H6B 111.4 . .
H6A C6 H6B 109.2 . .
C6 C7 C3 104.1(15) . .
C6 C7 H7A 110.9 . .
C3 C7 H7A 110.9 . .
C6 C7 H7B 110.9 . .
C3 C7 H7B 110.9 . .
H7A C7 H7B 109.0 . .
C3 C8 H8A 109.5 . .
C3 C8 H8B 109.5 . .
H8A C8 H8B 109.5 . .
C3 C8 H8C 109.5 . .
H8A C8 H8C 109.5 . .
H8B C8 H8C 109.5 . .
C4 C9 H9A 109.5 . .
C4 C9 H9B 109.5 . .
H9A C9 H9B 109.5 . .
C4 C9 H9C 109.5 . .
H9A C9 H9C 109.5 . .
H9B C9 H9C 109.5 . .
C4 C10 H10A 109.5 . .
C4 C10 H10B 109.5 . .
H10A C10 H10B 109.5 . .
C4 C10 H10C 109.5 . .
H10A C10 H10C 109.5 . .
H10B C10 H10C 109.5 . .
C11 O5 Dy1 139.8(16) . .
C12 O7 Mn1 105.6(11) . 3_746
C12 O8 Dy1 145.4(11) . 3_746
O5 C11 O6 125(2) . .
O5 C11 C13 120(2) . .
O6 C11 C13 115.0(18) . .
O7 C12 O8 127.8(16) . .
O7 C12 C15 120.0(16) . .
O8 C12 C15 112.2(16) . .
C17 C13 C14 99.4(18) . .
C17 C13 C11 117.7(18) . .
C14 C13 C11 116.4(19) . .
C17 C13 C18 104.6(18) . .
C14 C13 C18 106.4(19) . .
C11 C13 C18 110.8(17) . .
C13 C14 C19 111(2) . .
C13 C14 C15 108.5(19) . .
C19 C14 C15 112.7(18) . .
C13 C14 C20 111.4(19) . .
C19 C14 C20 106(2) . .
C15 C14 C20 107(2) . .
C16 C15 C14 104.1(16) . .
C16 C15 C12 110.5(17) . .
C14 C15 C12 115.2(15) . .
C16 C15 H15A 108.9 . .
C14 C15 H15A 108.9 . .
C12 C15 H15A 108.9 . .
C15 C16 C17 103.8(15) . .
C15 C16 H16A 111.0 . .
C17 C16 H16A 111.0 . .
C15 C16 H16B 111.0 . .
C17 C16 H16B 111.0 . .
H16A C16 H16B 109.0 . .
C13 C17 C16 108.2(16) . .
C13 C17 H17A 110.1 . .
C16 C17 H17A 110.1 . .
C13 C17 H17B 110.1 . .
C16 C17 H17B 110.1 . .
H17A C17 H17B 108.4 . .
C13 C18 H18A 109.5 . .
C13 C18 H18B 109.5 . .
H18A C18 H18B 109.5 . .
C13 C18 H18C 109.5 . .
H18A C18 H18C 109.5 . .
H18B C18 H18C 109.5 . .
C14 C19 H19A 109.5 . .
C14 C19 H19B 109.5 . .
H19A C19 H19B 109.5 . .
C14 C19 H19C 109.5 . .
H19A C19 H19C 109.5 . .
H19B C19 H19C 109.5 . .
C14 C20 H20A 109.5 . .
C14 C20 H20B 109.5 . .
H20A C20 H20B 109.5 . .
C14 C20 H20C 109.5 . .
H20A C20 H20C 109.5 . .
H20B C20 H20C 109.5 . .
C21 O9 Dy1 92.7(15) . 3_656
C21 O10 Dy1 100.9(17) . 3_656
C22 O11 Dy1 92.4(14) . .
C22 O12 Dy1 98(2) . .
O10 C21 O9 114(2) . .
O10 C21 C25 121(3) . .
O9 C21 C25 122(2) . .
O10 C21 Dy1 55.4(14) . 3_656
O9 C21 Dy1 61.5(13) . 3_656
C25 C21 Dy1 175.7(18) . 3_656
O12 C22 O11 120(3) . .
O12 C22 C23 123(3) . .
O11 C22 C23 115(2) . .
O12 C22 Dy1 59.9(18) . .
O11 C22 Dy1 60.7(13) . .
C23 C22 Dy1 155.4(18) . .
C22 C23 C24 115(2) . .
C22 C23 C27 117(2) . .
C24 C23 C27 101.9(17) . .
C22 C23 H23A 107.5 . .
C24 C23 H23A 107.5 . .
C27 C23 H23A 107.5 . .
C30 C24 C29 106.5(19) . .
C30 C24 C25 114.0(18) . .
C29 C24 C25 116.8(17) . .
C30 C24 C23 111.6(16) . .
C29 C24 C23 109.1(17) . .
C25 C24 C23 98.7(18) . .
C26 C25 C28 116(2) . .
C26 C25 C24 106.3(18) . .
C28 C25 C24 110.1(19) . .
C26 C25 C21 108.3(19) . .
C28 C25 C21 101.4(18) . .
C24 C25 C21 115.1(19) . .
C27 C26 C25 105.9(17) . .
C27 C26 H26A 110.5 . .
C25 C26 H26A 110.5 . .
C27 C26 H26B 110.5 . .
C25 C26 H26B 110.5 . .
H26A C26 H26B 108.7 . .
C26 C27 C23 108.3(18) . .
C26 C27 H27A 110.0 . .
C23 C27 H27A 110.0 . .
C26 C27 H27B 110.0 . .
C23 C27 H27B 110.0 . .
H27A C27 H27B 108.4 . .
C25 C28 H28A 109.5 . .
C25 C28 H28B 109.5 . .
H28A C28 H28B 109.5 . .
C25 C28 H28C 109.5 . .
H28A C28 H28C 109.5 . .
H28B C28 H28C 109.5 . .
C24 C29 H29A 109.5 . .
C24 C29 H29B 109.5 . .
H29A C29 H29B 109.5 . .
C24 C29 H29C 109.5 . .
H29A C29 H29C 109.5 . .
H29B C29 H29C 109.5 . .
C24 C30 H30A 109.5 . .
C24 C30 H30B 109.5 . .
H30A C30 H30B 109.5 . .
C24 C30 H30C 109.5 . .
H30A C30 H30C 109.5 . .
H30B C30 H30C 109.5 . .
C31 N1 C35 119.6(17) . .
C31 N1 Mn1 124.1(15) . .
C35 N1 Mn1 116.2(14) . .
C40 N2 C36 129(3) . .
C40 N2 Mn1 119.6(17) . .
C36 N2 Mn1 108.7(18) . .
N1 C31 C32 123(2) . .
N1 C31 H31A 118.5 . .
C32 C31 H31A 118.5 . .
C31 C32 C33 116(2) . .
C31 C32 H32A 122.0 . .
C33 C32 H32A 122.0 . .
C32 C33 C34 124.9(19) . .
C32 C33 H33A 117.6 . .
C34 C33 H33A 117.6 . .
C33 C34 C35 114.9(19) . .
C33 C34 H34A 122.5 . .
C35 C34 H34A 122.5 . .
N1 C35 C36 114(2) . .
N1 C35 C34 122(2) . .
C36 C35 C34 124(3) . .
C35 C36 N2 125(3) . .
C35 C36 C37 127(3) . .
N2 C36 C37 109(2) . .
C38 C37 C36 121(3) . .
C38 C37 H37A 119.4 . .
C36 C37 H37A 119.4 . .
C39 C38 C37 121(4) . .
C39 C38 H38A 119.4 . .
C37 C38 H38A 119.4 . .
C38 C39 C40 124(4) . .
C38 C39 H39A 117.9 . .
C40 C39 H39A 117.9 . .
N2 C40 C39 114(3) . .
N2 C40 H40A 123.0 . .
C39 C40 H40A 123.0 . .

loop_
_geom_bond_atom_site_label_1
_geom_bond_atom_site_label_2
_geom_bond_distance
_geom_bond_site_symmetry_2
Dy1 O4 2.305(11) 4_457
Dy1 O8 2.307(10) 3_756
Dy1 O1 2.309(13) .
Dy1 O10 2.311(13) 3_646
Dy1 O5 2.402(11) .
Dy1 O9 2.426(12) 3_646
Dy1 O11 2.459(12) .
Dy1 O12 2.464(16) .
Dy1 C21 2.76(2) 3_646
Dy1 C22 2.82(3) .
Mn1 O2 2.102(11) .
Mn1 O3 2.167(11) 4_457
Mn1 O7 2.191(11) 3_756
Mn1 N1 2.238(14) .
Mn1 N2 2.30(2) .
O1 C1 1.227(10) .
O2 C1 1.250(19) .
O3 C2 1.222(16) .
O3 Mn1 2.167(11) 4_557
O4 C2 1.199(17) .
O4 Dy1 2.305(11) 4_557
C1 C3 1.47(2) .
C2 C5 1.54(2) .
C3 C8 1.48(2) .
C3 C4 1.52(2) .
C3 C7 1.64(2) .
C4 C5 1.483(10) .
C4 C9 1.485(10) .
C4 C10 1.495(10) .
C5 C6 1.48(2) .
C5 H5A 0.9800 .
C6 C7 1.62(2) .
C6 H6A 0.9700 .
C6 H6B 0.9700 .
C7 H7A 0.9700 .
C7 H7B 0.9700 .
C8 H8A 0.9600 .
C8 H8B 0.9600 .
C8 H8C 0.9600 .
C9 H9A 0.9600 .
C9 H9B 0.9600 .
C9 H9C 0.9600 .
C10 H10A 0.9600 .
C10 H10B 0.9600 .
C10 H10C 0.9600 .
O5 C11 1.14(2) .
O6 C11 1.37(2) .
O7 C12 1.172(18) .
O7 Mn1 2.191(11) 3_746
O8 C12 1.269(17) .
O8 Dy1 2.307(10) 3_746
C11 C13 1.53(2) .
C12 C15 1.57(2) .
C13 C17 1.46(2) .
C13 C14 1.50(3) .
C13 C18 1.57(2) .
C14 C19 1.52(3) .
C14 C15 1.54(2) .
C14 C20 1.65(3) .
C15 C16 1.46(2) .
C15 H15A 0.9800 .
C16 C17 1.65(2) .
C16 H16A 0.9700 .
C16 H16B 0.9700 .
C17 H17A 0.9700 .
C17 H17B 0.9700 .
C18 H18A 0.9600 .
C18 H18B 0.9600 .
C18 H18C 0.9600 .
C19 H19A 0.9600 .
C19 H19B 0.9600 .
C19 H19C 0.9600 .
C20 H20A 0.9600 .
C20 H20B 0.9600 .
C20 H20C 0.9600 .
O9 C21 1.20(2) .
O9 Dy1 2.426(12) 3_656
O10 C21 1.13(2) .
O10 Dy1 2.311(13) 3_656
O11 C22 1.28(3) .
O12 C22 1.06(2) .
C21 C25 1.58(3) .
C21 Dy1 2.76(2) 3_656
C22 C23 1.52(3) .
C23 C24 1.58(2) .
C23 C27 1.59(3) .
C23 H23A 0.9800 .
C24 C30 1.52(2) .
C24 C29 1.54(2) .
C24 C25 1.55(2) .
C25 C26 1.52(2) .
C25 C28 1.54(2) .
C26 C27 1.46(2) .
C26 H26A 0.9700 .
C26 H26B 0.9700 .
C27 H27A 0.9700 .
C27 H27B 0.9700 .
C28 H28A 0.9600 .
C28 H28B 0.9600 .
C28 H28C 0.9600 .
C29 H29A 0.9600 .
C29 H29B 0.9600 .
C29 H29C 0.9600 .
C30 H30A 0.9600 .
C30 H30B 0.9600 .
C30 H30C 0.9600 .
N1 C31 1.34(2) .
N1 C35 1.36(2) .
N2 C40 1.33(2) .
N2 C36 1.34(2) .
C31 C32 1.39(2) .
C31 H31A 0.9300 .
C32 C33 1.35(3) .
C32 H32A 0.9300 .
C33 C34 1.398(10) .
C33 H33A 0.9300 .
C34 C35 1.405(10) .
C34 H34A 0.9300 .
C35 C36 1.37(3) .
C36 C37 1.48(3) .
C37 C38 1.34(3) .
C37 H37A 0.9300 .
C38 C39 1.18(3) .
C38 H38A 0.9300 .
C39 C40 1.37(3) .
C39 H39A 0.9300 .
C40 H40A 0.9300 .
